data_4060070
loop_
_publ_author_name
'Jens Langer'
'Helmar G\"orls'
'Reinald Fischer'
'Dirk Walther'

_publ_section_title
;
 Organometallic Nickelamacrocycles of the Type [(R2R'P)Ni(C2H4COO)]n:
 Synthesis and Self-Assembly to Form Different Molecular Architectures
 Tuned by the Phosphine
;
_journal_name_full Organometallics
_journal_page_first 272
_journal_page_last 279
_journal_paper_doi 10.1021/om040111x
_journal_volume 24
_journal_year 2005
_chemical_formula_sum 'C68 H76 Ni4 O8 P4'
_chemical_formula_weight 1380.01
_chemical_name_systematic
; 
 ? 
;
_space_group_IT_number 82
_symmetry_cell_setting tetragonal
_symmetry_space_group_name_Hall 'I -4'
_symmetry_space_group_name_H-M 'I -4'
_atom_sites_solution_hydrogens geom
_atom_sites_solution_primary direct
_atom_sites_solution_secondary difmap
_audit_creation_method SHELXL-97
_cell_angle_alpha 90.00
_cell_angle_beta 90.00
_cell_angle_gamma 90.00
_cell_formula_units_Z 2
_cell_length_a 17.3790(12)
_cell_length_b 17.3790(12)
_cell_length_c 10.6941(6)
_cell_measurement_temperature 183(2)
_cell_volume 3229.9(4)
_computing_cell_refinement DENZO
_computing_data_collection COLLECT
_computing_data_reduction DENZO
_computing_molecular_graphics SHELXTL/PC
_computing_publication_material SHELXL-97
_computing_structure_refinement 'SHELXL-97 (Sheldrick, 1997)'
_computing_structure_solution 'SHELXS-97 (Sheldrick, 1990)'
_diffrn_ambient_temperature 183(2)
_diffrn_measured_fraction_theta_full 0.998
_diffrn_measured_fraction_theta_max 0.998
_diffrn_measurement_device_type KappaCCD
_diffrn_measurement_method 'phi- + omega-scan'
_diffrn_radiation_monochromator graphite
_diffrn_radiation_source 'fine-focus sealed tube'
_diffrn_radiation_type MoK\a
_diffrn_radiation_wavelength 0.71073
_diffrn_reflns_av_R_equivalents 0.0463
_diffrn_reflns_av_sigmaI/netI 0.0830
_diffrn_reflns_limit_h_max 22
_diffrn_reflns_limit_h_min -17
_diffrn_reflns_limit_k_max 17
_diffrn_reflns_limit_k_min -21
_diffrn_reflns_limit_l_max 13
_diffrn_reflns_limit_l_min -13
_diffrn_reflns_number 6056
_diffrn_reflns_theta_full 27.47
_diffrn_reflns_theta_max 27.47
_diffrn_reflns_theta_min 2.24
_exptl_absorpt_coefficient_mu 1.301
_exptl_absorpt_correction_type none
_exptl_crystal_colour yellow-orange
_exptl_crystal_density_diffrn 1.419
_exptl_crystal_density_method 'not measured'
_exptl_crystal_description prism
_exptl_crystal_F_000 1440
_exptl_crystal_size_max 0.03
_exptl_crystal_size_mid 0.03
_exptl_crystal_size_min 0.02
_refine_diff_density_max 0.277
_refine_diff_density_min -0.287
_refine_diff_density_rms 0.069
_refine_ls_abs_structure_details 'Flack H D (1983), Acta Cryst. A39, 876-881'
_refine_ls_abs_structure_Flack -0.025(17)
_refine_ls_extinction_method none
_refine_ls_goodness_of_fit_ref 1.015
_refine_ls_hydrogen_treatment mixed
_refine_ls_matrix_type full
_refine_ls_number_parameters 190
_refine_ls_number_reflns 3507
_refine_ls_number_restraints 0
_refine_ls_restrained_S_all 1.015
_refine_ls_R_factor_all 0.0682
_refine_ls_R_factor_gt 0.0439
_refine_ls_shift/su_max 0.001
_refine_ls_shift/su_mean 0.000
_refine_ls_structure_factor_coef Fsqd
_refine_ls_weighting_details 'calc w=1/[\s^2^(Fo^2^)+(0.0275P)^2^+0.0000P] where P=(Fo^2^+2Fc^2^)/3'
_refine_ls_weighting_scheme calc
_refine_ls_wR_factor_gt 0.0772
_refine_ls_wR_factor_ref 0.0857
_reflns_number_gt 2782
_reflns_number_total 3507
_reflns_threshold_expression >2sigma(I)
_cod_depositor_comments
;
The following automatic conversions were performed:
'_exptl_absorpt_correction_type' value 'NONE' changed to 'none' according
to '/home/saulius/struct/CIF-dictionaries/cif_core.dic' dictionary named
'cif_core.dic' version 2.4.1 from 2010-06-29.

Automatic conversion script
Id: cif_fix_enum 1527 2010-12-29 10:47:43Z saulius 

The following automatic conversions were performed:

'_symmetry_cell_setting' tag value 'tetragonalic' was replaced with
'tetragonal' value.

Automatic conversion script
Id: cif_fix_values 1646 2011-03-28 12:23:43Z adriana 
;
_cod_original_sg_symbol_H-M I-4
_cod_database_code 4060070

loop_
_symmetry_equiv_pos_as_xyz
'x, y, z'
'-x, -y, z'
'y, -x, -z'
'-y, x, -z'
'x+1/2, y+1/2, z+1/2'
'-x+1/2, -y+1/2, z+1/2'
'y+1/2, -x+1/2, -z+1/2'
'-y+1/2, x+1/2, -z+1/2'

loop_
_atom_site_label
_atom_site_type_symbol
_atom_site_fract_x
_atom_site_fract_y
_atom_site_fract_z
_atom_site_U_iso_or_equiv
_atom_site_adp_type
_atom_site_occupancy
_atom_site_symmetry_multiplicity
_atom_site_calc_flag
_atom_site_refinement_flags
Ni Ni 0.43917(3) 0.35431(3) 0.12157(4) 0.02365(13) Uani 1 1 d .
P1 P 0.34557(6) 0.30555(6) 0.22167(9) 0.0263(2) Uani 1 1 d .
O1 O 0.52930(15) 0.38220(16) 0.0336(2) 0.0281(6) Uani 1 1 d .
O2 O 0.65646(15) 0.39169(15) 0.0457(2) 0.0286(6) Uani 1 1 d .
C1 C 0.4988(2) 0.3719(3) 0.2692(3) 0.0368(11) Uani 1 1 d .
H1A H 0.4866 0.4230 0.3047 0.044 Uiso 1 1 calc R
H1B H 0.4870 0.3323 0.3328 0.044 Uiso 1 1 calc R
C2 C 0.5832(2) 0.3680(3) 0.2330(4) 0.0338(10) Uani 1 1 d .
H2A H 0.6126 0.4072 0.2802 0.041 Uiso 1 1 calc R
H2B H 0.6042 0.3166 0.2543 0.041 Uiso 1 1 calc R
C3 C 0.5915(2) 0.3821(2) 0.0958(3) 0.0238(8) Uani 1 1 d .
C4 C 0.3382(3) 0.3144(3) 0.3920(4) 0.0402(10) Uani 1 1 d .
H4A H 0.2932 0.2847 0.4220 0.048 Uiso 1 1 calc R
H4B H 0.3849 0.2926 0.4315 0.048 Uiso 1 1 calc R
C5 C 0.3293(3) 0.3990(3) 0.4306(4) 0.0507(13) Uani 1 1 d .
H5A H 0.3256 0.4025 0.5218 0.076 Uiso 1 1 calc R
H5B H 0.2826 0.4203 0.3927 0.076 Uiso 1 1 calc R
H5C H 0.3742 0.4282 0.4018 0.076 Uiso 1 1 calc R
C6 C 0.2486(2) 0.3366(2) 0.1782(4) 0.0279(9) Uani 1 1 d .
C7 C 0.1847(2) 0.2912(3) 0.2060(4) 0.0387(11) Uani 1 1 d .
H7A H 0.1921 0.2409 0.2388 0.046 Uiso 1 1 calc R
C8 C 0.1110(3) 0.3182(3) 0.1864(5) 0.0504(13) Uani 1 1 d .
H8A H 0.0680 0.2867 0.2056 0.061 Uiso 1 1 calc R
C9 C 0.1000(3) 0.3911(3) 0.1389(5) 0.0517(13) Uani 1 1 d .
H9A H 0.0493 0.4098 0.1255 0.062 Uiso 1 1 calc R
C10 C 0.1622(3) 0.4370(3) 0.1109(5) 0.0447(12) Uani 1 1 d .
H10A H 0.1543 0.4873 0.0785 0.054 Uiso 1 1 calc R
C11 C 0.2370(2) 0.4098(2) 0.1299(4) 0.0338(9) Uani 1 1 d .
H11A H 0.2798 0.4414 0.1097 0.041 Uiso 1 1 calc R
C12 C 0.3458(2) 0.2022(2) 0.1926(4) 0.0281(9) Uani 1 1 d .
C13 C 0.3400(3) 0.1460(3) 0.2849(4) 0.0421(11) Uani 1 1 d .
H13A H 0.3320 0.1606 0.3695 0.051 Uiso 1 1 calc R
C14 C 0.3460(3) 0.0682(3) 0.2535(6) 0.0543(15) Uani 1 1 d .
H14A H 0.3434 0.0302 0.3171 0.065 Uiso 1 1 calc R
C15 C 0.3556(3) 0.0466(3) 0.1324(6) 0.0515(15) Uani 1 1 d .
H15A H 0.3583 -0.0065 0.1121 0.062 Uiso 1 1 calc R
C16 C 0.3615(3) 0.1005(3) 0.0390(5) 0.0457(12) Uani 1 1 d .
H16A H 0.3689 0.0848 -0.0453 0.055 Uiso 1 1 calc R
C17 C 0.3566(3) 0.1776(2) 0.0684(4) 0.0363(11) Uani 1 1 d .
H17A H 0.3605 0.2148 0.0036 0.044 Uiso 1 1 calc R

loop_
_atom_site_aniso_label
_atom_site_aniso_U_11
_atom_site_aniso_U_22
_atom_site_aniso_U_33
_atom_site_aniso_U_23
_atom_site_aniso_U_13
_atom_site_aniso_U_12
Ni 0.0259(3) 0.0255(3) 0.0196(2) 0.0021(2) -0.0012(2) -0.0011(2)
P1 0.0266(6) 0.0301(6) 0.0223(5) 0.0017(5) -0.0013(4) -0.0032(4)
O1 0.0264(15) 0.0371(17) 0.0208(12) 0.0019(12) 0.0005(12) -0.0008(12)
O2 0.0241(15) 0.0372(17) 0.0246(13) 0.0048(12) 0.0016(12) 0.0036(13)
C1 0.028(2) 0.059(3) 0.0237(19) 0.001(2) 0.0036(18) -0.007(2)
C2 0.030(2) 0.046(3) 0.025(2) 0.009(2) -0.0030(18) 0.0016(19)
C3 0.027(2) 0.020(2) 0.024(2) 0.0011(16) 0.0009(17) -0.0011(16)
C4 0.039(2) 0.053(3) 0.029(2) 0.004(2) -0.001(2) -0.006(2)
C5 0.049(3) 0.072(4) 0.031(2) -0.020(2) 0.008(2) -0.006(3)
C6 0.028(2) 0.031(2) 0.0244(18) -0.0087(17) -0.0013(17) -0.0008(18)
C7 0.032(2) 0.030(2) 0.054(3) -0.009(2) 0.004(2) -0.0035(19)
C8 0.029(3) 0.051(3) 0.072(3) -0.025(3) 0.006(2) -0.003(2)
C9 0.028(3) 0.066(3) 0.061(3) -0.019(3) -0.001(3) 0.009(2)
C10 0.045(3) 0.051(3) 0.038(3) -0.002(3) -0.002(2) 0.014(2)
C11 0.035(2) 0.038(2) 0.0275(19) -0.002(2) 0.001(2) 0.0013(18)
C12 0.025(2) 0.027(2) 0.032(2) 0.0069(18) -0.0005(18) -0.0057(17)
C13 0.045(3) 0.038(3) 0.044(3) 0.017(2) -0.003(2) -0.001(2)
C14 0.057(3) 0.032(3) 0.074(4) 0.019(3) -0.004(3) -0.002(2)
C15 0.053(3) 0.032(3) 0.070(4) 0.002(3) -0.006(3) -0.006(2)
C16 0.042(3) 0.038(3) 0.057(3) -0.004(3) 0.007(2) -0.004(2)
C17 0.037(3) 0.024(2) 0.048(3) 0.003(2) 0.004(2) -0.005(2)

loop_
_atom_type_symbol
_atom_type_description
_atom_type_scat_dispersion_real
_atom_type_scat_dispersion_imag
_atom_type_scat_source
C C 0.0033 0.0016 'International Tables Vol C Tables 4.2.6.8 and 6.1.1.4'
H H 0.0000 0.0000 'International Tables Vol C Tables 4.2.6.8 and 6.1.1.4'
O O 0.0106 0.0060 'International Tables Vol C Tables 4.2.6.8 and 6.1.1.4'
P P 0.1023 0.0942 'International Tables Vol C Tables 4.2.6.8 and 6.1.1.4'
Ni Ni 0.3393 1.1124 'International Tables Vol C Tables 4.2.6.8 and 6.1.1.4'

loop_
_geom_angle_atom_site_label_1
_geom_angle_atom_site_label_2
_geom_angle_atom_site_label_3
_geom_angle
_geom_angle_site_symmetry_1
_geom_angle_site_symmetry_3
O1 Ni C1 85.48(15) . .
O1 Ni O2 85.39(11) . 3_565
C1 Ni O2 170.75(15) . 3_565
O1 Ni P1 171.06(9) . .
C1 Ni P1 93.59(12) . .
O2 Ni P1 95.66(8) 3_565 .
C12 P1 C6 104.45(18) . .
C12 P1 C4 104.6(2) . .
C6 P1 C4 99.38(19) . .
C12 P1 Ni 107.79(13) . .
C6 P1 Ni 117.37(14) . .
C4 P1 Ni 121.44(15) . .
C3 O1 Ni 116.4(2) . .
C3 O2 Ni 110.8(2) . 4_655
C2 C1 Ni 107.8(3) . .
C3 C2 C1 109.6(3) . .
O2 C3 O1 122.7(3) . .
O2 C3 C2 121.6(3) . .
O1 C3 C2 115.7(3) . .
C5 C4 P1 110.7(3) . .
C7 C6 C11 118.9(4) . .
C7 C6 P1 120.8(3) . .
C11 C6 P1 119.9(3) . .
C8 C7 C6 120.9(4) . .
C7 C8 C9 119.8(4) . .
C10 C9 C8 120.3(4) . .
C9 C10 C11 120.2(5) . .
C6 C11 C10 119.9(4) . .
C13 C12 C17 117.8(4) . .
C13 C12 P1 124.7(3) . .
C17 C12 P1 117.4(3) . .
C12 C13 C14 120.2(5) . .
C15 C14 C13 120.4(5) . .
C14 C15 C16 121.0(5) . .
C17 C16 C15 119.5(5) . .
C16 C17 C12 121.2(4) . .

loop_
_geom_bond_atom_site_label_1
_geom_bond_atom_site_label_2
_geom_bond_distance
_geom_bond_site_symmetry_2
Ni O1 1.891(3) .
Ni C1 1.912(4) .
Ni O2 1.979(3) 3_565
Ni P1 2.1237(11) .
P1 C12 1.823(4) .
P1 C6 1.830(4) .
P1 C4 1.833(4) .
O1 C3 1.269(4) .
O2 C3 1.261(4) .
O2 Ni 1.979(3) 4_655
C1 C2 1.519(5) .
C2 C3 1.495(5) .
C4 C5 1.535(6) .
C6 C7 1.394(6) .
C6 C11 1.387(6) .
C7 C8 1.381(6) .
C8 C9 1.379(7) .
C9 C10 1.375(7) .
C10 C11 1.398(6) .
C12 C13 1.392(5) .
C12 C17 1.408(6) .
C13 C14 1.398(7) .
C14 C15 1.358(8) .
C15 C16 1.374(7) .
C16 C17 1.379(6) .
